data_1542860
loop_
_publ_author_name
'Jiang, Ji-Jun'
'He, Jian-Rong'
'L\"u, Xing-Qiang'
'Wang, Da-Wei'
'Li, Guo-Bi'
'Su, Cheng-Yong'

_publ_section_title
;
 Structural disorder and transformation in crystal growth: direct
 observation of ring-opening isomerization in a metal--organic solid
 solution
;
_journal_issue 5
_journal_name_full IUCrJ
_journal_page_first 318
_journal_page_last 327
_journal_paper_doi 10.1107/S2052252514015966
_journal_volume 1
_journal_year 2014
_chemical_formula_sum 'C44 H40 Ag2 N12 O8'
_chemical_formula_weight 1080.62
_space_group_IT_number 57
_symmetry_cell_setting orthorhombic
_symmetry_space_group_name_Hall '-P 2c 2b'
_symmetry_space_group_name_H-M 'P b c m'
_atom_sites_solution_hydrogens geom
_atom_sites_solution_primary direct
_atom_sites_solution_secondary difmap
_audit_creation_method SHELXL-97
_audit_update_record
;
2014-07-18 # Formatted by IUCr publCIF

;
_cell_angle_alpha 90.00
_cell_angle_beta 90.00
_cell_angle_gamma 90.00
_cell_formula_units_Z 8
_cell_length_a 12.6641(14)
_cell_length_b 26.230(3)
_cell_length_c 35.269(4)
_cell_measurement_temperature 293(2)
_cell_volume 11716(2)
_computing_cell_refinement 'SAINT-Plus (Bruker, 1998)'
_computing_data_collection 'SMART (Bruker, 1998)'
_computing_data_reduction SAINT-Plus
_computing_structure_refinement 'SHELXL-97 (Sheldrick, 2008)'
_computing_structure_solution 'SHELXS-97 (Sheldrick, 2008)'
_diffrn_ambient_temperature 293(2)
_diffrn_measured_fraction_theta_full 0.998
_diffrn_measured_fraction_theta_max 0.998
_diffrn_measurement_device_type 'Bruker SMART-1000 CCD'
_diffrn_measurement_method '\w scans'
_diffrn_radiation_monochromator graphite
_diffrn_radiation_source 'fine-focus sealed tube'
_diffrn_radiation_type MoK\a
_diffrn_radiation_wavelength 0.71073
_diffrn_reflns_av_R_equivalents 0.0949
_diffrn_reflns_av_sigmaI/netI 0.1047
_diffrn_reflns_limit_h_max 15
_diffrn_reflns_limit_h_min -15
_diffrn_reflns_limit_k_max 31
_diffrn_reflns_limit_k_min -20
_diffrn_reflns_limit_l_max 33
_diffrn_reflns_limit_l_min -42
_diffrn_reflns_number 57799
_diffrn_reflns_theta_full 25.50
_diffrn_reflns_theta_max 25.50
_diffrn_reflns_theta_min 1.15
_diffrn_standards_number 0
_exptl_absorpt_coefficient_mu 0.720
_exptl_absorpt_correction_T_max 0.8912
_exptl_absorpt_correction_T_min 0.7571
_exptl_absorpt_correction_type multi-scan
_exptl_absorpt_process_details 'SADABS (Bruker, 1998)'
_exptl_crystal_colour colorless
_exptl_crystal_density_diffrn 1.225
_exptl_crystal_density_method 'not measured'
_exptl_crystal_description plate
_exptl_crystal_F_000 4368
_exptl_crystal_size_max 0.40
_exptl_crystal_size_mid 0.40
_exptl_crystal_size_min 0.16
_refine_diff_density_max 1.281
_refine_diff_density_min -1.523
_refine_diff_density_rms 0.127
_refine_ls_extinction_coef 0.00062(5)
_refine_ls_extinction_expression Fc^*^=kFc[1+0.001xFc^2^\l^3^/sin(2\q)]^-1/4^
_refine_ls_extinction_method SHELXL
_refine_ls_goodness_of_fit_ref 1.015
_refine_ls_hydrogen_treatment constr
_refine_ls_matrix_type full
_refine_ls_number_parameters 621
_refine_ls_number_reflns 11087
_refine_ls_number_restraints 84
_refine_ls_restrained_S_all 1.024
_refine_ls_R_factor_all 0.1714
_refine_ls_R_factor_gt 0.1008
_refine_ls_shift/su_max 0.006
_refine_ls_shift/su_mean 0.001
_refine_ls_structure_factor_coef Fsqd
_refine_ls_weighting_details 'calc w=1/[\s^2^(Fo^2^)+(0.0310P)^2^+100.0000P] where P=(Fo^2^+2Fc^2^)/3'
_refine_ls_weighting_scheme calc
_refine_ls_wR_factor_gt 0.2135
_refine_ls_wR_factor_ref 0.2328
_reflns_number_gt 4492
_reflns_number_total 11087
_reflns_threshold_expression I>2\s(I)
_cod_data_source_file bi5033.cif
_cod_data_source_block A_Pbcm
_cod_original_cell_volume 11715(2)
_cod_database_code 1542860
_publcif_datablock.id {daff20cf-9b2d-45f6-ad12-2b26c85b41a9}

loop_
_symmetry_equiv_pos_as_xyz
'x, y, z'
'-x, -y, z+1/2'
'-x, y+1/2, -z+1/2'
'x, -y+1/2, -z'
'-x, -y, -z'
'x, y, -z-1/2'
'x, -y-1/2, z-1/2'
'-x, y-1/2, z'

loop_
_atom_site_label
_atom_site_type_symbol
_atom_site_fract_x
_atom_site_fract_y
_atom_site_fract_z
_atom_site_U_iso_or_equiv
_atom_site_adp_type
_atom_site_occupancy
_atom_site_symmetry_multiplicity
_atom_site_calc_flag
_atom_site_refinement_flags
_atom_site_disorder_group
Ag1 Ag 0.62671(7) 0.30867(3) -0.00020(3) 0.0533(3) Uani 0.819(2) 1 d P 1
Ag2 Ag 0.13060(7) 0.24800(4) -0.05127(3) 0.0578(3) Uani 0.819(2) 1 d P 1
O1 O 1.2279(6) 0.3845(3) 0.1638(2) 0.082(3) Uani 1 1 d . 1
O2 O 0.9221(6) 0.4756(3) 0.16470(17) 0.0592(19) Uani 1 1 d . 1
O3 O 0.0224(6) 0.3796(3) -0.1651(2) 0.071(2) Uani 1 1 d . 1
O4 O 0.3277(6) 0.4724(3) -0.16627(19) 0.064(2) Uani 1 1 d . 1
O5 O 0.4221(6) 0.0206(3) -0.16484(19) 0.065(2) Uani 1 1 d . 1
O6 O 0.7198(8) 0.1167(3) -0.1646(2) 0.092(3) Uani 1 1 d . 1
O7 O -0.1698(7) 0.4739(3) -0.1651(2) 0.078(3) Uani 1 1 d . 1
O8 O -0.4703(6) 0.3768(4) -0.1647(3) 0.101(3) Uani 1 1 d . 1
N1 N 0.7378(7) 0.3126(4) 0.0434(3) 0.091(4) Uani 1 1 d . 1
N2 N 0.8490(7) 0.3467(4) 0.0823(3) 0.074(3) Uani 1 1 d U 1
N3 N 1.0724(7) 0.4273(3) 0.1542(2) 0.050(2) Uani 1 1 d . 1
N4 N 0.5185(7) 0.3094(3) -0.0435(2) 0.055(2) Uani 1 1 d . 1
N5 N 0.4051(7) 0.3427(4) -0.0832(2) 0.073(3) Uani 1 1 d U 1
N6 N 0.1741(6) 0.4253(3) -0.1554(2) 0.050(2) Uani 1 1 d . 1
N7 N 0.2434(7) 0.1882(3) -0.0479(3) 0.065(3) Uani 1 1 d . 1
N8 N 0.3525(8) 0.1296(3) -0.0649(3) 0.068(3) Uani 1 1 d . 1
N9 N 0.5666(7) 0.0712(3) -0.1546(2) 0.058(2) Uani 1 1 d . 1
N10 N 0.0170(7) 0.3070(4) -0.0460(2) 0.071(3) Uani 1 1 d . 1
N11 N -0.0928(7) 0.3646(3) -0.0684(3) 0.067(3) Uani 1 1 d . 1
N12 N -0.3145(7) 0.4226(3) -0.1547(2) 0.058(2) Uani 1 1 d U 1
C1 C 0.7894(12) 0.2768(6) 0.0656(4) 0.121(6) Uani 1 1 d . 1
H1A H 0.7730 0.2423 0.0653 0.145 Uiso 1 1 calc R 1
C2 C 0.7801(10) 0.3569(5) 0.0556(3) 0.074(3) Uani 1 1 d . 1
H2A H 0.7632 0.3892 0.0466 0.089 Uiso 1 1 calc R 1
C3 C 0.8598(10) 0.2953(5) 0.0861(3) 0.074(3) Uani 1 1 d U 1
H3A H 0.9089 0.2779 0.1008 0.089 Uiso 1 1 calc R 1
C4 C 0.9094(9) 0.3869(5) 0.1031(4) 0.092(5) Uani 1 1 d . 1
H4A H 0.8772 0.4197 0.0979 0.110 Uiso 1 1 calc R 1
H4B H 0.9032 0.3805 0.1301 0.110 Uiso 1 1 calc R 1
C5 C 1.0167(8) 0.3895(4) 0.0936(3) 0.056(3) Uani 1 1 d . 1
H5A H 1.0227 0.3937 0.0664 0.067 Uiso 1 1 calc R 1
H5B H 1.0496 0.3573 0.1002 0.067 Uiso 1 1 calc R 1
C6 C 1.0793(9) 0.4330(4) 0.1131(3) 0.064(3) Uani 1 1 d . 1
H6A H 1.1527 0.4317 0.1052 0.077 Uiso 1 1 calc R 1
H6B H 1.0505 0.4657 0.1056 0.077 Uiso 1 1 calc R 1
C7 C 0.9932(8) 0.4506(4) 0.1772(3) 0.054(3) Uani 1 1 d . 1
C8 C 1.0267(7) 0.4420(4) 0.2169(2) 0.043(2) Uani 1 1 d . 1
C9 C 1.1262(6) 0.4154(3) 0.2168(3) 0.035(2) Uani 1 1 d . 1
C10 C 1.1502(8) 0.4083(4) 0.1762(3) 0.048(2) Uani 1 1 d . 1
C11 C 1.1738(11) 0.4000(6) 0.2500 0.057(4) Uani 1 2 d S 1
H11A H 1.2348 0.3803 0.2500 0.068 Uiso 1 2 calc SR 1
C12 C 0.9779(11) 0.4573(4) 0.2500 0.043(3) Uani 1 2 d S 1
H12A H 0.9162 0.4766 0.2500 0.052 Uiso 1 2 calc SR 1
C13 C 0.4803(8) 0.3514(5) -0.0590(4) 0.073(4) Uani 1 1 d . 1
H13A H 0.5048 0.3839 -0.0532 0.088 Uiso 1 1 calc R 1
C14 C 0.3498(8) 0.3873(6) -0.1023(4) 0.096(4) Uani 1 1 d U 1
H14A H 0.3802 0.4190 -0.0934 0.115 Uiso 1 1 calc R 1
H14B H 0.3602 0.3853 -0.1295 0.115 Uiso 1 1 calc R 1
C15 C 0.2330(8) 0.3864(5) -0.0935(3) 0.081(4) Uani 1 1 d . 1
H15A H 0.2226 0.3907 -0.0664 0.097 Uiso 1 1 calc R 1
H15B H 0.2037 0.3536 -0.1007 0.097 Uiso 1 1 calc R 1
C16 C 0.1762(9) 0.4285(4) -0.1146(3) 0.062(3) Uani 1 1 d . 1
H16A H 0.1038 0.4294 -0.1057 0.075 Uiso 1 1 calc R 1
H16B H 0.2087 0.4606 -0.1077 0.075 Uiso 1 1 calc R 1
C17 C 0.1005(7) 0.3994(3) -0.1778(3) 0.051(3) Uani 1 1 d . 1
C18 C 0.1219(10) 0.4094(4) -0.2164(3) 0.073(4) Uani 1 1 d . 1
C19 C 0.2193(7) 0.4403(3) -0.2168(2) 0.040(2) Uani 1 1 d . 1
C20 C 0.2492(8) 0.4492(4) -0.1775(3) 0.050(3) Uani 1 1 d . 1
C21 C 0.2716(11) 0.4536(5) -0.2500 0.049(4) Uani 1 2 d S 1
H21A H 0.3365 0.4702 -0.2500 0.059 Uiso 1 2 calc SR 1
C22 C 0.0818(11) 0.3945(5) -0.2500 0.048(3) Uani 1 2 d S 1
H22A H 0.0235 0.3730 -0.2500 0.057 Uiso 1 2 calc SR 1
C23 C 0.3829(10) 0.2909(5) -0.0862(3) 0.076(3) Uani 1 1 d U 1
H23A H 0.3330 0.2739 -0.1009 0.091 Uiso 1 1 calc R 1
C24 C 0.4605(11) 0.2711(5) -0.0598(4) 0.109(5) Uani 1 1 d . 1
H24A H 0.4698 0.2367 -0.0546 0.131 Uiso 1 1 calc R 1
C26 C 0.2830(9) 0.1648(4) -0.0770(4) 0.079(4) Uani 1 1 d . 1
H26A H 0.2660 0.1713 -0.1022 0.095 Uiso 1 1 calc R 1
C27 C 0.2876(14) 0.1648(6) -0.0168(3) 0.115(6) Uani 1 1 d . 1
H27A H 0.2714 0.1726 0.0082 0.138 Uiso 1 1 calc R 1
C28 C 0.3578(11) 0.1291(5) -0.0278(3) 0.089(5) Uani 1 1 d . 1
H28A H 0.4002 0.1087 -0.0125 0.107 Uiso 1 1 calc R 1
C29 C 0.4100(11) 0.0969(6) -0.0938(4) 0.119(6) Uani 1 1 d . 1
H29A H 0.3922 0.0614 -0.0895 0.143 Uiso 1 1 calc R 1
H29B H 0.3862 0.1059 -0.1190 0.143 Uiso 1 1 calc R 1
C30 C 0.5192(9) 0.1026(6) -0.0918(3) 0.089(4) Uani 1 1 d . 1
H30A H 0.5413 0.1009 -0.0656 0.107 Uiso 1 1 calc R 1
H30B H 0.5384 0.1359 -0.1016 0.107 Uiso 1 1 calc R 1
C31 C 0.5769(8) 0.0616(5) -0.1145(3) 0.079(4) Uani 1 1 d . 1
H31A H 0.6510 0.0614 -0.1076 0.095 Uiso 1 1 calc R 1
H31B H 0.5476 0.0284 -0.1085 0.095 Uiso 1 1 calc R 1
C32 C 0.4932(8) 0.0447(4) -0.1761(3) 0.052(3) Uani 1 1 d . 1
C33 C 0.5247(8) 0.0566(4) -0.2169(3) 0.052(3) Uani 1 1 d . 1
C34 C 0.6060(7) 0.0885(5) -0.2180(3) 0.061(3) Uani 1 1 d . 1
C35 C 0.6400(9) 0.0995(5) -0.1772(3) 0.074(4) Uani 1 1 d . 1
C36 C 0.6568(13) 0.1029(6) -0.2500 0.065(4) Uani 1 2 d S 1
H36A H 0.7201 0.1209 -0.2500 0.078 Uiso 1 2 calc SR 1
C37 C 0.4749(12) 0.0402(5) -0.2500 0.053(4) Uani 1 2 d S 1
H37A H 0.4143 0.0203 -0.2500 0.063 Uiso 1 2 calc SR 1
C39 C -0.0220(8) 0.3305(5) -0.0765(3) 0.067(3) Uani 1 1 d . 1
H39A H -0.0005 0.3232 -0.1012 0.081 Uiso 1 1 calc R 1
C40 C -0.1079(12) 0.3622(5) -0.0294(3) 0.096(5) Uani 1 1 d . 1
H40A H -0.1556 0.3800 -0.0144 0.115 Uiso 1 1 calc R 1
C41 C -0.0321(12) 0.3256(5) -0.0187(3) 0.111(6) Uani 1 1 d . 1
H41A H -0.0199 0.3162 0.0063 0.133 Uiso 1 1 calc R 1
C42 C -0.1454(8) 0.3988(4) -0.0945(3) 0.060(3) Uani 1 1 d . 1
H42A H -0.1247 0.3911 -0.1203 0.072 Uiso 1 1 calc R 1
H42B H -0.1261 0.4338 -0.0890 0.072 Uiso 1 1 calc R 1
C43 C -0.2673(9) 0.3915(4) -0.0897(3) 0.073(3) Uani 1 1 d . 1
H43A H -0.2865 0.3572 -0.0974 0.087 Uiso 1 1 calc R 1
H43B H -0.2858 0.3954 -0.0631 0.087 Uiso 1 1 calc R 1
C44 C -0.3294(9) 0.4299(4) -0.1132(2) 0.056(3) Uani 1 1 d . 1
H44A H -0.4039 0.4267 -0.1072 0.067 Uiso 1 1 calc R 1
H44B H -0.3073 0.4641 -0.1063 0.067 Uiso 1 1 calc R 1
C45 C -0.3947(11) 0.4034(5) -0.1756(4) 0.074(3) Uani 1 1 d U 1
C46 C -0.3563(7) 0.4104(4) -0.2164(3) 0.049(2) Uani 1 1 d U 1
C47 C -0.2676(8) 0.4375(3) -0.2172(3) 0.050(3) Uani 1 1 d . 1
C48 C -0.2411(10) 0.4484(4) -0.1764(3) 0.057(3) Uani 1 1 d . 1
C49 C -0.2161(13) 0.4504(5) -0.2500 0.060(4) Uani 1 2 d S 1
H49A H -0.1509 0.4667 -0.2500 0.072 Uiso 1 2 calc SR 1
C50 C -0.4153(3) 0.39209(17) -0.2500 0.070(5) Uani 1 2 d S 1
H50 H -0.4772 0.3730 -0.2500 0.084 Uiso 1 2 calc SR 1
Ag1' Ag 0.1233(3) 0.30774(17) 0.0017 0.143(4) Uani 0.181(2) 1 d PRU 2
Ag2' Ag 0.6152(3) 0.25378(17) -0.0544 0.155(4) Uani 0.181(2) 1 d PRU 2

loop_
_atom_site_aniso_label
_atom_site_aniso_U_11
_atom_site_aniso_U_22
_atom_site_aniso_U_33
_atom_site_aniso_U_23
_atom_site_aniso_U_13
_atom_site_aniso_U_12
Ag1 0.0446(5) 0.0581(5) 0.0571(5) 0.0241(5) -0.0168(5) -0.0022(5)
Ag2 0.0520(5) 0.0529(5) 0.0685(6) 0.0277(5) 0.0020(5) 0.0080(5)
O1 0.067(5) 0.129(7) 0.051(5) 0.007(5) 0.021(4) 0.038(5)
O2 0.078(5) 0.072(5) 0.027(4) -0.013(3) -0.010(4) 0.004(4)
O3 0.050(5) 0.093(6) 0.070(5) 0.023(4) 0.014(4) 0.009(4)
O4 0.067(5) 0.073(5) 0.051(5) 0.002(4) -0.001(4) -0.019(4)
O5 0.052(5) 0.093(6) 0.049(4) -0.001(4) 0.011(4) -0.008(4)
O6 0.112(8) 0.089(6) 0.073(6) -0.011(5) -0.030(5) -0.007(6)
O7 0.083(6) 0.060(5) 0.092(6) -0.002(4) -0.010(5) -0.039(5)
O8 0.048(5) 0.113(7) 0.143(8) 0.040(6) 0.009(5) -0.039(5)
N1 0.055(6) 0.060(6) 0.157(11) -0.020(7) -0.048(7) 0.018(5)
N2 0.056(6) 0.111(7) 0.056(5) -0.023(5) -0.012(5) -0.001(6)
N3 0.048(5) 0.052(5) 0.049(5) -0.008(4) -0.007(4) 0.005(4)
N4 0.057(6) 0.063(6) 0.046(5) 0.016(4) -0.003(4) 0.015(5)
N5 0.049(5) 0.128(8) 0.043(5) 0.034(5) 0.007(4) 0.002(5)
N6 0.052(5) 0.064(5) 0.034(5) 0.010(4) -0.004(4) -0.007(4)
N7 0.049(5) 0.054(6) 0.091(7) 0.007(5) 0.007(5) 0.011(4)
N8 0.077(7) 0.065(6) 0.061(6) -0.013(5) 0.000(5) 0.016(5)
N9 0.045(5) 0.075(6) 0.054(6) -0.015(5) -0.009(4) 0.009(5)
N10 0.066(6) 0.095(7) 0.053(6) 0.039(5) 0.008(5) 0.025(5)
N11 0.044(5) 0.072(6) 0.083(7) 0.027(5) -0.020(5) 0.018(5)
N12 0.057(6) 0.072(6) 0.046(5) 0.021(4) 0.002(4) -0.010(5)
C1 0.125(13) 0.097(11) 0.141(14) 0.044(10) -0.086(12) -0.005(10)
C2 0.078(9) 0.081(9) 0.064(8) -0.019(7) -0.002(7) 0.027(7)
C3 0.069(7) 0.076(7) 0.077(7) 0.008(6) -0.024(6) 0.029(6)
C4 0.051(7) 0.117(11) 0.108(10) -0.072(9) -0.015(7) 0.013(7)
C5 0.058(7) 0.071(7) 0.038(6) -0.012(5) 0.016(5) -0.001(6)
C6 0.069(8) 0.089(9) 0.035(6) 0.007(5) 0.008(5) 0.001(6)
C7 0.043(6) 0.068(7) 0.051(6) -0.004(5) -0.016(5) 0.012(5)
C8 0.039(6) 0.064(6) 0.027(5) -0.004(4) 0.008(4) 0.008(5)
C9 0.019(4) 0.035(5) 0.053(6) -0.010(4) -0.004(4) 0.001(4)
C10 0.044(6) 0.053(6) 0.047(6) -0.003(5) 0.004(5) -0.022(5)
C11 0.037(8) 0.071(10) 0.062(10) 0.000 0.000 0.012(7)
C12 0.061(9) 0.032(7) 0.037(7) 0.000 0.000 0.005(6)
C13 0.042(7) 0.075(8) 0.103(10) 0.034(7) -0.016(7) 0.007(6)
C14 0.039(6) 0.143(10) 0.105(8) 0.069(8) 0.017(6) 0.016(7)
C15 0.036(6) 0.127(11) 0.079(8) 0.071(8) -0.015(6) -0.014(7)
C16 0.061(7) 0.089(8) 0.037(6) 0.020(5) 0.009(5) 0.035(6)
C17 0.028(5) 0.034(5) 0.090(8) 0.003(5) 0.012(5) -0.023(4)
C18 0.102(11) 0.067(7) 0.049(7) -0.021(5) 0.006(7) -0.027(7)
C19 0.038(5) 0.047(6) 0.036(5) 0.004(4) -0.010(4) -0.002(4)
C20 0.053(7) 0.045(6) 0.052(7) -0.003(5) 0.017(5) -0.007(5)
C21 0.051(9) 0.047(8) 0.050(9) 0.000 0.000 -0.002(7)
C22 0.051(9) 0.047(8) 0.045(9) 0.000 0.000 -0.004(7)
C23 0.078(8) 0.075(7) 0.074(7) -0.004(6) -0.030(6) 0.013(6)
C24 0.108(12) 0.066(8) 0.152(14) 0.016(9) -0.064(11) 0.003(8)
C26 0.056(8) 0.069(8) 0.113(11) -0.031(8) -0.018(7) 0.026(6)
C27 0.189(17) 0.119(12) 0.036(7) -0.007(7) -0.049(9) 0.046(12)
C28 0.127(12) 0.101(10) 0.038(6) 0.002(6) -0.030(7) 0.057(9)
C29 0.073(10) 0.161(15) 0.122(12) -0.073(11) 0.011(9) 0.047(10)
C30 0.048(8) 0.151(13) 0.068(8) -0.045(8) -0.020(6) 0.000(8)
C31 0.031(6) 0.118(11) 0.089(10) -0.019(8) -0.006(6) 0.029(7)
C32 0.042(6) 0.052(6) 0.063(7) -0.014(5) 0.004(6) 0.012(5)
C33 0.043(6) 0.074(7) 0.038(6) -0.001(5) -0.012(5) 0.013(6)
C34 0.014(5) 0.087(8) 0.082(8) -0.006(6) -0.013(5) 0.014(5)
C35 0.053(7) 0.109(10) 0.061(8) -0.027(7) 0.003(6) -0.039(7)
C36 0.052(10) 0.056(10) 0.088(13) 0.000 0.000 -0.027(8)
C37 0.062(10) 0.055(9) 0.041(8) 0.000 0.000 -0.004(8)
C39 0.059(7) 0.104(9) 0.039(6) 0.037(6) 0.008(5) 0.021(7)
C40 0.149(13) 0.109(10) 0.030(6) 0.015(6) -0.009(7) 0.075(10)
C41 0.156(14) 0.118(11) 0.059(8) 0.037(8) 0.042(9) 0.099(11)
C42 0.052(7) 0.076(7) 0.052(6) 0.025(5) 0.002(5) 0.001(6)
C43 0.075(8) 0.079(8) 0.064(8) 0.037(6) 0.005(6) 0.007(7)
C44 0.077(8) 0.067(7) 0.024(5) 0.013(4) 0.009(5) 0.000(6)
C45 0.070(8) 0.069(7) 0.081(8) 0.024(6) 0.019(6) 0.037(6)
C46 0.019(4) 0.063(5) 0.065(6) 0.005(4) -0.003(4) -0.021(4)
C47 0.059(7) 0.032(5) 0.057(7) 0.009(4) 0.011(5) -0.008(5)
C48 0.077(9) 0.055(7) 0.040(6) 0.007(5) 0.017(6) 0.011(6)
C49 0.060(10) 0.039(8) 0.082(12) 0.000 0.000 0.007(7)
C50 0.056(10) 0.063(10) 0.090(13) 0.000 0.000 -0.027(9)
Ag1' 0.080(4) 0.205(8) 0.145(6) -0.141(6) -0.010(4) 0.005(5)
Ag2' 0.084(4) 0.170(7) 0.212(8) -0.148(6) -0.024(5) 0.041(5)

loop_
_atom_type_symbol
_atom_type_description
_atom_type_scat_dispersion_real
_atom_type_scat_dispersion_imag
_atom_type_scat_source
C C 0.0033 0.0016 'International Tables Vol C Tables 4.2.6.8 and 6.1.1.4'
H H 0.0000 0.0000 'International Tables Vol C Tables 4.2.6.8 and 6.1.1.4'
N N 0.0061 0.0033 'International Tables Vol C Tables 4.2.6.8 and 6.1.1.4'
O O 0.0106 0.0060 'International Tables Vol C Tables 4.2.6.8 and 6.1.1.4'
Ag Ag -0.8971 1.1015 'International Tables Vol C Tables 4.2.6.8 and 6.1.1.4'

loop_
_geom_angle_atom_site_label_1
_geom_angle_atom_site_label_2
_geom_angle_atom_site_label_3
_geom_angle
_geom_angle_site_symmetry_1
_geom_angle_site_symmetry_3
N4 Ag1 N1 176.6(4) . .
N4 Ag1 Ag1 90.7(2) . 4
N1 Ag1 Ag1 92.6(3) . 4
N10 Ag2 N7 171.7(3) . .
C2 N1 C1 102.4(11) . .
C2 N1 Ag1 123.0(8) . .
C1 N1 Ag1 134.6(9) . .
C2 N2 C3 110.0(10) . .
C2 N2 C4 123.2(12) . .
C3 N2 C4 126.7(11) . .
C10 N3 C7 110.2(8) . .
C10 N3 C6 124.3(9) . .
C7 N3 C6 124.3(8) . .
C13 N4 C24 104.0(9) . .
C13 N4 Ag1 124.0(8) . .
C24 N4 Ag1 131.6(7) . .
C13 N5 C23 111.7(10) . .
C13 N5 C14 119.5(12) . .
C23 N5 C14 128.7(11) . .
C20 N6 C17 111.0(8) . .
C20 N6 C16 121.7(9) . .
C17 N6 C16 127.2(9) . .
C26 N7 C27 105.2(11) . .
C26 N7 Ag2 124.4(8) . .
C27 N7 Ag2 130.4(9) . .
C28 N8 C26 111.0(10) . .
C28 N8 C29 129.7(11) . .
C26 N8 C29 119.3(11) . .
C32 N9 C35 113.1(9) . .
C32 N9 C31 120.5(10) . .
C35 N9 C31 125.2(9) . .
C41 N10 C39 104.9(10) . .
C41 N10 Ag2 133.8(8) . .
C39 N10 Ag2 121.1(8) . .
C39 N11 C40 106.3(8) . .
C39 N11 C42 127.3(10) . .
C40 N11 C42 126.4(10) . .
C45 N12 C48 112.8(9) . .
C45 N12 C44 119.2(9) . .
C48 N12 C44 124.6(9) . .
C3 C1 N1 113.7(13) . .
C3 C1 H1A 123.1 . .
N1 C1 H1A 123.1 . .
N2 C2 N1 108.4(11) . .
N2 C2 H2A 125.8 . .
N1 C2 H2A 125.8 . .
C1 C3 N2 104.8(11) . .
C1 C3 H3A 127.6 . .
N2 C3 H3A 127.6 . .
C5 C4 N2 114.5(9) . .
C5 C4 H4A 108.6 . .
N2 C4 H4A 108.6 . .
C5 C4 H4B 108.6 . .
N2 C4 H4B 108.6 . .
H4A C4 H4B 107.6 . .
C4 C5 C6 115.3(9) . .
C4 C5 H5A 108.4 . .
C6 C5 H5A 108.4 . .
C4 C5 H5B 108.4 . .
C6 C5 H5B 108.4 . .
H5A C5 H5B 107.5 . .
N3 C6 C5 109.5(8) . .
N3 C6 H6A 109.8 . .
C5 C6 H6A 109.8 . .
N3 C6 H6B 109.8 . .
C5 C6 H6B 109.8 . .
H6A C6 H6B 108.2 . .
O2 C7 N3 123.6(9) . .
O2 C7 C8 130.3(10) . .
N3 C7 C8 105.7(8) . .
C12 C8 C9 122.3(9) . .
C12 C8 C7 128.9(9) . .
C9 C8 C7 108.8(8) . .
C11 C9 C8 121.6(9) . .
C11 C9 C10 134.3(9) . .
C8 C9 C10 104.0(8) . .
O1 C10 N3 124.2(9) . .
O1 C10 C9 124.4(9) . .
N3 C10 C9 111.2(9) . .
C9 C11 C9 116.4(13) . 6_556
C9 C11 H11A 121.8 . .
C9 C11 H11A 121.8 6_556 .
C8 C12 C8 115.5(12) 6_556 .
C8 C12 H12A 122.3 6_556 .
C8 C12 H12A 122.3 . .
N5 C13 N4 113.1(11) . .
N5 C13 H13A 123.4 . .
N4 C13 H13A 123.4 . .
C15 C14 N5 110.3(9) . .
C15 C14 H14A 109.6 . .
N5 C14 H14A 109.6 . .
C15 C14 H14B 109.6 . .
N5 C14 H14B 109.6 . .
H14A C14 H14B 108.1 . .
C14 C15 C16 110.7(9) . .
C14 C15 H15A 109.5 . .
C16 C15 H15A 109.5 . .
C14 C15 H15B 109.5 . .
C16 C15 H15B 109.5 . .
H15A C15 H15B 108.1 . .
N6 C16 C15 117.2(9) . .
N6 C16 H16A 108.0 . .
C15 C16 H16A 108.0 . .
N6 C16 H16B 108.0 . .
C15 C16 H16B 108.0 . .
H16A C16 H16B 107.2 . .
O3 C17 N6 123.0(10) . .
O3 C17 C18 126.7(11) . .
N6 C17 C18 109.1(8) . .
C22 C18 C17 136.1(11) . .
C22 C18 C19 117.9(11) . .
C17 C18 C19 105.7(9) . .
C21 C19 C20 129.6(9) . .
C21 C19 C18 122.8(9) . .
C20 C19 C18 107.4(8) . .
O4 C20 N6 126.7(10) . .
O4 C20 C19 126.6(9) . .
N6 C20 C19 106.6(8) . .
C19 C21 C19 114.9(13) 6 .
C19 C21 H21A 122.6 6 .
C19 C21 H21A 122.6 . .
C18 C22 C18 123.2(15) . 6
C18 C22 H22A 118.4 . .
C18 C22 H22A 118.4 6 .
N5 C23 C24 99.4(10) . .
N5 C23 H23A 130.3 . .
C24 C23 H23A 130.3 . .
N4 C24 C23 111.8(11) . .
N4 C24 H24A 124.1 . .
C23 C24 H24A 124.1 . .
N7 C26 N8 109.0(12) . .
N7 C26 H26A 125.5 . .
N8 C26 H26A 125.5 . .
C28 C27 N7 110.5(11) . .
C28 C27 H27A 124.7 . .
N7 C27 H27A 124.7 . .
N8 C28 C27 104.2(10) . .
N8 C28 H28A 127.9 . .
C27 C28 H28A 127.9 . .
C30 C29 N8 112.5(12) . .
C30 C29 H29A 109.1 . .
N8 C29 H29A 109.1 . .
C30 C29 H29B 109.1 . .
N8 C29 H29B 109.1 . .
H29A C29 H29B 107.8 . .
C29 C30 C31 111.9(11) . .
C29 C30 H30A 109.2 . .
C31 C30 H30A 109.2 . .
C29 C30 H30B 109.2 . .
C31 C30 H30B 109.2 . .
H30A C30 H30B 107.9 . .
N9 C31 C30 110.3(10) . .
N9 C31 H31A 109.6 . .
C30 C31 H31A 109.6 . .
N9 C31 H31B 109.6 . .
C30 C31 H31B 109.6 . .
H31A C31 H31B 108.1 . .
O5 C32 N9 127.1(11) . .
O5 C32 C33 129.2(10) . .
N9 C32 C33 103.7(9) . .
C34 C33 C37 121.4(11) . .
C34 C33 C32 111.0(9) . .
C37 C33 C32 127.5(10) . .
C33 C34 C36 124.7(11) . .
C33 C34 C35 108.1(10) . .
C36 C34 C35 126.7(10) . .
O6 C35 N9 122.8(12) . .
O6 C35 C34 131.2(11) . .
N9 C35 C34 104.0(9) . .
C34 C36 C34 113.0(14) 6 .
C34 C36 H36A 123.5 6 .
C34 C36 H36A 123.5 . .
C33 C37 C33 113.7(14) . 6
C33 C37 H37A 123.2 . .
C33 C37 H37A 123.2 6 .
N11 C39 N10 113.3(10) . .
N11 C39 H39A 123.3 . .
N10 C39 H39A 123.3 . .
N11 C40 C41 101.7(10) . .
N11 C40 H40A 129.1 . .
C41 C40 H40A 129.1 . .
N10 C41 C40 113.6(11) . .
N10 C41 H41A 123.2 . .
C40 C41 H41A 123.2 . .
N11 C42 C43 108.1(8) . .
N11 C42 H42A 110.1 . .
C43 C42 H42A 110.1 . .
N11 C42 H42B 110.1 . .
C43 C42 H42B 110.1 . .
H42A C42 H42B 108.4 . .
C44 C43 C42 111.6(8) . .
C44 C43 H43A 109.3 . .
C42 C43 H43A 109.3 . .
C44 C43 H43B 109.3 . .
C42 C43 H43B 109.3 . .
H43A C43 H43B 108.0 . .
N12 C44 C43 112.7(9) . .
N12 C44 H44A 109.1 . .
C43 C44 H44A 109.1 . .
N12 C44 H44B 109.1 . .
C43 C44 H44B 109.1 . .
H44A C44 H44B 107.8 . .
O8 C45 N12 128.3(12) . .
O8 C45 C46 127.0(13) . .
N12 C45 C46 103.2(10) . .
C47 C46 C50 125.6(9) . .
C47 C46 C45 110.7(10) . .
C50 C46 C45 123.6(8) . .
C46 C47 C49 123.6(11) . .
C46 C47 C48 105.6(9) . .
C49 C47 C48 130.9(10) . .
O7 C48 N12 126.9(10) . .
O7 C48 C47 126.4(10) . .
N12 C48 C47 106.7(10) . .
C47 C49 C47 115.1(15) 6 .
C47 C49 H49A 122.4 6 .
C47 C49 H49A 122.4 . .
C46 C50 C46 106.3(8) . 6
C46 C50 H50 126.9 . .
C46 C50 H50 126.9 6 .

loop_
_geom_bond_atom_site_label_1
_geom_bond_atom_site_label_2
_geom_bond_distance
_geom_bond_site_symmetry_2
Ag1 N4 2.053(8) .
Ag1 N1 2.087(10) .
Ag1 Ag1 3.0776(17) 4
Ag2 N10 2.121(9) .
Ag2 N7 2.124(8) .
O1 C10 1.244(11) .
O2 C7 1.196(11) .
O3 C17 1.204(10) .
O4 C20 1.230(11) .
O5 C32 1.169(11) .
O6 C35 1.192(12) .
O7 C48 1.193(13) .
O8 C45 1.243(14) .
N1 C2 1.351(14) .
N1 C1 1.386(14) .
N2 C2 1.310(13) .
N2 C3 1.360(14) .
N2 C4 1.495(14) .
N3 C10 1.349(12) .
N3 C7 1.428(12) .
N3 C6 1.459(12) .
N4 C13 1.322(12) .
N4 C24 1.370(14) .
N5 C13 1.299(13) .
N5 C23 1.392(14) .
N5 C14 1.520(14) .
N6 C20 1.382(11) .
N6 C17 1.400(12) .
N6 C16 1.440(11) .
N7 C26 1.299(14) .
N7 C27 1.375(14) .
N8 C28 1.312(13) .
N8 C26 1.345(13) .
N8 C29 1.518(14) .
N9 C32 1.386(12) .
N9 C35 1.431(14) .
N9 C31 1.443(14) .
N10 C41 1.244(13) .
N10 C39 1.336(11) .
N11 C39 1.299(13) .
N11 C40 1.390(13) .
N11 C42 1.446(12) .
N12 C45 1.352(15) .
N12 C48 1.380(13) .
N12 C44 1.488(12) .
C1 C3 1.245(16) .
C1 H1A 0.9300 .
C2 H2A 0.9300 .
C3 H3A 0.9300 .
C4 C5 1.401(14) .
C4 H4A 0.9700 .
C4 H4B 0.9700 .
C5 C6 1.549(14) .
C5 H5A 0.9700 .
C5 H5B 0.9700 .
C6 H6A 0.9700 .
C6 H6B 0.9700 .
C7 C8 1.480(13) .
C8 C12 1.381(11) .
C8 C9 1.441(11) .
C9 C11 1.377(11) .
C9 C10 1.478(13) .
C11 C9 1.377(11) 6_556
C11 H11A 0.9300 .
C12 C8 1.381(11) 6_556
C12 H12A 0.9300 .
C13 H13A 0.9300 .
C14 C15 1.512(14) .
C14 H14A 0.9700 .
C14 H14B 0.9700 .
C15 C16 1.514(13) .
C15 H15A 0.9700 .
C15 H15B 0.9700 .
C16 H16A 0.9700 .
C16 H16B 0.9700 .
C17 C18 1.413(15) .
C18 C22 1.346(12) .
C18 C19 1.476(14) .
C19 C21 1.391(11) .
C19 C20 1.454(13) .
C21 C19 1.391(11) 6
C21 H21A 0.9300 .
C22 C18 1.346(12) 6
C22 H22A 0.9300 .
C23 C24 1.449(15) .
C23 H23A 0.9300 .
C24 H24A 0.9300 .
C26 H26A 0.9300 .
C27 C28 1.348(17) .
C27 H27A 0.9300 .
C28 H28A 0.9300 .
C29 C30 1.392(16) .
C29 H29A 0.9700 .
C29 H29B 0.9700 .
C30 C31 1.527(15) .
C30 H30A 0.9700 .
C30 H30B 0.9700 .
C31 H31A 0.9700 .
C31 H31B 0.9700 .
C32 C33 1.527(14) .
C33 C34 1.327(14) .
C33 C37 1.393(12) .
C34 C36 1.352(13) .
C34 C35 1.531(15) .
C36 C34 1.352(13) 6
C36 H36A 0.9300 .
C37 C33 1.393(12) 6
C37 H37A 0.9300 .
C39 H39A 0.9300 .
C40 C41 1.409(15) .
C40 H40A 0.9300 .
C41 H41A 0.9300 .
C42 C43 1.564(14) .
C42 H42A 0.9700 .
C42 H42B 0.9700 .
C43 C44 1.524(13) .
C43 H43A 0.9700 .
C43 H43B 0.9700 .
C44 H44A 0.9700 .
C44 H44B 0.9700 .
C45 C46 1.532(15) .
C46 C47 1.330(12) .
C46 C50 1.481(10) .
C47 C49 1.370(12) .
C47 C48 1.506(14) .
C49 C47 1.370(12) 6
C49 H49A 0.9300 .
C50 C46 1.481(10) 6
C50 H50 0.9300 .
Ag1' Ag1' 3.031(9) 4

loop_
_platon_squeeze_void_nr
_platon_squeeze_void_average_x
_platon_squeeze_void_average_y
_platon_squeeze_void_average_z
_platon_squeeze_void_volume
_platon_squeeze_void_count_electrons
_platon_squeeze_void_content
1 -0.006 0.000 0.000 290 149 ' '
2 0.068 0.000 0.500 290 150 ' '
3 0.914 0.249 0.750 620 330 ' '
4 0.331 0.251 0.250 620 329 ' '
5 0.039 0.500 0.000 290 149 ' '
6 0.142 0.500 0.500 290 149 ' '
7 0.085 0.749 0.750 620 333 ' '
8 0.667 0.751 0.250 620 334 ' '
